data_4025044
loop_
_publ_author_name
'En-Xuan Zhang'
'De-Xian Wang'
'Zhi-Tang Huang'
'Mei-Xiang Wang'

_publ_section_title
;
Synthesis of (NH)m(NMe)4-m-Bridged Calix[4]pyridines and the Effect of NH
Bridge on Structure and Properties
;
_journal_name_full 'Journal of Organic Chemistry'
_journal_page_first 8595
_journal_page_last 8603
_journal_paper_doi 10.1021/jo901609u
_journal_volume 74
_journal_year 2009
_chemical_formula_moiety 'C20 H16 N8, 4(C H4 O)'
_chemical_formula_sum 'C24 H32 N8 O4'
_chemical_formula_weight 496.58
_chemical_name_systematic
; 
 ? 
;
_space_group_IT_number 14
_symmetry_cell_setting monoclinic
_symmetry_space_group_name_Hall '-P 2ybc'
_symmetry_space_group_name_H-M 'P 1 21/c 1'
_atom_sites_solution_hydrogens geom
_atom_sites_solution_primary direct
_atom_sites_solution_secondary difmap
_audit_creation_method SHELXL-97
_cell_angle_alpha 90.00
_cell_angle_beta 108.07(3)
_cell_angle_gamma 90.00
_cell_formula_units_Z 4
_cell_length_a 9.0201(18)
_cell_length_b 11.398(2)
_cell_length_c 25.984(6)
_cell_measurement_reflns_used 689
_cell_measurement_temperature 173(2)
_cell_measurement_theta_max 27.48
_cell_measurement_theta_min 2.17
_cell_volume 2539.7(9)
_computing_cell_refinement 'Rapid Auto(Rigaku 2001)'
_computing_data_collection 'Rapid Auto(Rigaku 2001)'
_computing_data_reduction 'Rapid Auto(Rigaku 2001)'
_computing_molecular_graphics 'XP in Siemens SHELXTL (Sheldrick, 1994)'
_computing_publication_material 'SHELX97 (Sheldrick, 1997)'
_computing_structure_refinement 'SHELXL-97 (Sheldrick, 1997)'
_computing_structure_solution 'SHELXS-97 (Sheldrick, 1990)'
_diffrn_ambient_temperature 173(2)
_diffrn_measured_fraction_theta_full 0.998
_diffrn_measured_fraction_theta_max 0.998
_diffrn_measurement_device_type 'Rigaku raxis Rapid IP Area Detector'
_diffrn_measurement_method '\w scans at fixed \c = 45\%'
_diffrn_radiation_monochromator graphite
_diffrn_radiation_source 'rotating anode'
_diffrn_radiation_type MoK\a
_diffrn_radiation_wavelength 0.71073
_diffrn_reflns_av_R_equivalents 0.1209
_diffrn_reflns_av_sigmaI/netI 0.0886
_diffrn_reflns_limit_h_max 10
_diffrn_reflns_limit_h_min -9
_diffrn_reflns_limit_k_max 13
_diffrn_reflns_limit_k_min -13
_diffrn_reflns_limit_l_max 30
_diffrn_reflns_limit_l_min -30
_diffrn_reflns_number 13552
_diffrn_reflns_theta_full 25.00
_diffrn_reflns_theta_max 25.00
_diffrn_reflns_theta_min 1.97
_exptl_absorpt_coefficient_mu 0.092
_exptl_absorpt_correction_T_max 0.9739
_exptl_absorpt_correction_T_min 0.9377
_exptl_absorpt_correction_type multi-scan
_exptl_absorpt_process_details 'ABSCOR by T.Higashi    8 March, 1995'
_exptl_crystal_colour colorless
_exptl_crystal_density_diffrn 1.299
_exptl_crystal_density_method 'not measured'
_exptl_crystal_description rod
_exptl_crystal_F_000 1056
_exptl_crystal_size_max 0.71
_exptl_crystal_size_mid 0.29
_exptl_crystal_size_min 0.29
_refine_diff_density_max 0.292
_refine_diff_density_min -0.362
_refine_diff_density_rms 0.071
_refine_ls_extinction_method none
_refine_ls_goodness_of_fit_ref 1.245
_refine_ls_hydrogen_treatment constr
_refine_ls_matrix_type full
_refine_ls_number_parameters 329
_refine_ls_number_reflns 4467
_refine_ls_number_restraints 0
_refine_ls_restrained_S_all 1.245
_refine_ls_R_factor_all 0.0946
_refine_ls_R_factor_gt 0.0842
_refine_ls_shift/su_max 0.000
_refine_ls_shift/su_mean 0.000
_refine_ls_structure_factor_coef Fsqd
_refine_ls_weighting_details 'calc w=1/[\s^2^(Fo^2^)+(0.0588P)^2^+2.4497P] where P=(Fo^2^+2Fc^2^)/3'
_refine_ls_weighting_scheme calc
_refine_ls_wR_factor_gt 0.1854
_refine_ls_wR_factor_ref 0.1908
_reflns_number_gt 4101
_reflns_number_total 4467
_reflns_threshold_expression >2sigma(I)
_cod_data_source_file jo901609u_si_004.cif
_cod_data_source_block sx2650
_cod_original_sg_symbol_H-M P2(1)/c
_cod_database_code 4025044

loop_
_symmetry_equiv_pos_as_xyz
'x, y, z'
'-x, y+1/2, -z+1/2'
'-x, -y, -z'
'x, -y-1/2, z-1/2'

loop_
_atom_site_label
_atom_site_type_symbol
_atom_site_fract_x
_atom_site_fract_y
_atom_site_fract_z
_atom_site_U_iso_or_equiv
_atom_site_adp_type
_atom_site_occupancy
_atom_site_symmetry_multiplicity
_atom_site_calc_flag
_atom_site_refinement_flags
_atom_site_disorder_assembly
_atom_site_disorder_group
N1 N 0.4013(3) -0.7055(2) -0.07918(9) 0.0190(5) Uani 1 1 d . . .
N2 N 0.4126(3) -0.5022(2) -0.06630(10) 0.0246(6) Uani 1 1 d . . .
H2A H 0.3926 -0.4590 -0.0421 0.030 Uiso 1 1 d R . .
N3 N 0.5373(3) -0.5096(2) -0.13238(9) 0.0193(5) Uani 1 1 d . . .
N4 N 0.6375(3) -0.4996(2) -0.20530(10) 0.0270(6) Uani 1 1 d . . .
H4A H 0.6320 -0.4437 -0.2280 0.032 Uiso 1 1 d R . .
N5 N 0.6906(3) -0.6984(2) -0.18974(9) 0.0200(5) Uani 1 1 d . . .
N6 N 0.7717(3) -0.8932(2) -0.17342(10) 0.0238(6) Uani 1 1 d . . .
H6A H 0.8471 -0.9313 -0.1794 0.029 Uiso 1 1 d R . .
N7 N 0.5900(3) -0.8930(2) -0.12627(9) 0.0187(5) Uani 1 1 d . . .
N8 N 0.3921(3) -0.9107(2) -0.08550(10) 0.0232(6) Uani 1 1 d . . .
H8A H 0.3379 -0.9713 -0.0830 0.028 Uiso 1 1 d R . .
C1 C 0.3169(3) -0.8041(2) -0.08999(11) 0.0195(6) Uani 1 1 d . . .
C2 C 0.1540(4) -0.8042(3) -0.10295(12) 0.0272(7) Uani 1 1 d . . .
H2B H 0.0974 -0.8758 -0.1104 0.033 Uiso 1 1 calc R . .
C3 C 0.0776(4) -0.7001(3) -0.10477(13) 0.0300(7) Uani 1 1 d . . .
H3A H -0.0326 -0.6985 -0.1129 0.036 Uiso 1 1 calc R . .
C4 C 0.1625(4) -0.5971(3) -0.09458(12) 0.0269(7) Uani 1 1 d . . .
H4B H 0.1119 -0.5234 -0.0962 0.032 Uiso 1 1 calc R . .
C5 C 0.3230(3) -0.6036(2) -0.08197(10) 0.0193(6) Uani 1 1 d . . .
C6 C 0.5310(3) -0.4639(2) -0.08600(11) 0.0198(6) Uani 1 1 d . . .
C7 C 0.6299(4) -0.3745(3) -0.05809(12) 0.0286(7) Uani 1 1 d . . .
H7A H 0.6194 -0.3424 -0.0256 0.034 Uiso 1 1 calc R . .
C8 C 0.7430(4) -0.3345(3) -0.07929(14) 0.0336(8) Uani 1 1 d . . .
H8B H 0.8143 -0.2756 -0.0609 0.040 Uiso 1 1 calc R . .
C9 C 0.7523(4) -0.3804(3) -0.12726(13) 0.0308(7) Uani 1 1 d . . .
H9A H 0.8297 -0.3543 -0.1424 0.037 Uiso 1 1 calc R . .
C10 C 0.6459(3) -0.4655(2) -0.15265(11) 0.0218(6) Uani 1 1 d . . .
C11 C 0.6368(3) -0.6119(3) -0.22488(11) 0.0204(6) Uani 1 1 d . . .
C12 C 0.5901(4) -0.6280(3) -0.28132(12) 0.0272(7) Uani 1 1 d . . .
H12A H 0.5505 -0.5642 -0.3052 0.033 Uiso 1 1 calc R . .
C13 C 0.6030(4) -0.7374(3) -0.30115(12) 0.0297(7) Uani 1 1 d . . .
H13A H 0.5731 -0.7507 -0.3391 0.036 Uiso 1 1 calc R . .
C14 C 0.6601(4) -0.8283(3) -0.26536(12) 0.0271(7) Uani 1 1 d . . .
H14A H 0.6706 -0.9051 -0.2780 0.033 Uiso 1 1 calc R . .
C15 C 0.7015(3) -0.8044(3) -0.21061(12) 0.0208(6) Uani 1 1 d . . .
C16 C 0.7326(3) -0.9250(2) -0.12834(12) 0.0206(6) Uani 1 1 d . . .
C17 C 0.8349(4) -0.9935(3) -0.08822(12) 0.0253(7) Uani 1 1 d . . .
H17A H 0.9351 -1.0131 -0.0904 0.030 Uiso 1 1 calc R . .
C18 C 0.7887(4) -1.0318(3) -0.04591(12) 0.0286(7) Uani 1 1 d . . .
H18A H 0.8569 -1.0783 -0.0182 0.034 Uiso 1 1 calc R . .
C19 C 0.6407(4) -1.0025(3) -0.04346(12) 0.0279(7) Uani 1 1 d . . .
H19A H 0.6052 -1.0293 -0.0147 0.033 Uiso 1 1 calc R . .
C20 C 0.5481(3) -0.9332(2) -0.08431(11) 0.0197(6) Uani 1 1 d . . .
O1 O 0.6899(2) -0.69227(18) 0.00007(8) 0.0284(5) Uani 1 1 d . . .
H1 H 0.5953 -0.6976 -0.0290 0.034 Uiso 1 1 d R . .
C21 C 0.8139(4) -0.6769(3) -0.02258(15) 0.0373(8) Uani 1 1 d . . .
H21A H 0.8836 -0.6146 -0.0030 0.056 Uiso 1 1 calc R . .
H21B H 0.7707 -0.6553 -0.0608 0.056 Uiso 1 1 calc R . .
H21C H 0.8725 -0.7504 -0.0195 0.056 Uiso 1 1 calc R . .
O2 O -0.3177(2) -0.34027(19) -0.28698(8) 0.0270(5) Uani 1 1 d . . .
H2 H -0.4189 -0.3393 -0.3127 0.032 Uiso 1 1 d R . .
C22 C -0.2717(4) -0.2218(3) -0.27458(14) 0.0366(8) Uani 1 1 d . . .
H22A H -0.1597 -0.2141 -0.2692 0.055 Uiso 1 1 calc R . .
H22B H -0.2939 -0.1984 -0.2414 0.055 Uiso 1 1 calc R . .
H22C H -0.3298 -0.1712 -0.3045 0.055 Uiso 1 1 calc R . .
O3 O 0.2258(3) -0.1276(2) -0.07731(10) 0.0466(7) Uani 1 1 d . . .
H3 H 0.2564 -0.1814 -0.0480 0.056 Uiso 1 1 d R . .
C23 C 0.1377(5) -0.1967(3) -0.12057(15) 0.0430(9) Uani 1 1 d . . .
H23A H 0.1224 -0.1543 -0.1546 0.064 Uiso 1 1 calc R . .
H23B H 0.0361 -0.2138 -0.1160 0.064 Uiso 1 1 calc R . .
H23C H 0.1930 -0.2704 -0.1214 0.064 Uiso 1 1 calc R . .
O4 O -0.0375(3) -0.4587(2) -0.28550(10) 0.0391(6) Uani 1 1 d . . .
H4 H -0.1372 -0.4225 -0.2978 0.047 Uiso 1 1 d R . .
C24 C 0.0018(5) -0.4894(4) -0.23030(15) 0.0485(10) Uani 1 1 d . . .
H24A H -0.0616 -0.5565 -0.2262 0.073 Uiso 1 1 calc R . .
H24B H -0.0183 -0.4226 -0.2096 0.073 Uiso 1 1 calc R . .
H24C H 0.1125 -0.5104 -0.2167 0.073 Uiso 1 1 calc R . .

loop_
_atom_site_aniso_label
_atom_site_aniso_U_11
_atom_site_aniso_U_22
_atom_site_aniso_U_33
_atom_site_aniso_U_23
_atom_site_aniso_U_13
_atom_site_aniso_U_12
N1 0.0180(13) 0.0248(13) 0.0163(11) 0.0005(10) 0.0081(10) -0.0026(10)
N2 0.0305(15) 0.0265(13) 0.0222(12) -0.0049(10) 0.0161(11) -0.0004(11)
N3 0.0196(13) 0.0182(12) 0.0211(12) 0.0007(10) 0.0077(10) 0.0007(10)
N4 0.0391(17) 0.0228(13) 0.0261(13) 0.0042(10) 0.0202(12) 0.0014(11)
N5 0.0166(13) 0.0249(13) 0.0220(12) 0.0000(10) 0.0110(10) -0.0025(10)
N6 0.0204(14) 0.0253(13) 0.0314(13) 0.0044(11) 0.0160(11) 0.0060(11)
N7 0.0167(13) 0.0199(12) 0.0199(11) -0.0014(10) 0.0063(10) -0.0018(10)
N8 0.0222(14) 0.0221(13) 0.0299(13) 0.0000(11) 0.0147(11) -0.0058(11)
C1 0.0191(15) 0.0272(15) 0.0151(13) 0.0005(11) 0.0096(11) -0.0021(12)
C2 0.0219(17) 0.0351(18) 0.0269(16) -0.0041(13) 0.0108(13) -0.0073(14)
C3 0.0164(16) 0.044(2) 0.0319(17) -0.0018(15) 0.0116(13) 0.0011(15)
C4 0.0226(17) 0.0329(17) 0.0255(15) -0.0012(13) 0.0079(13) 0.0060(14)
C5 0.0226(16) 0.0224(14) 0.0144(13) 0.0012(11) 0.0078(11) 0.0012(12)
C6 0.0223(16) 0.0177(14) 0.0203(13) 0.0019(12) 0.0079(12) 0.0006(12)
C7 0.0341(19) 0.0280(17) 0.0224(15) -0.0051(13) 0.0067(13) -0.0027(14)
C8 0.0282(19) 0.0306(17) 0.0376(18) -0.0078(15) 0.0039(14) -0.0161(15)
C9 0.0291(18) 0.0282(17) 0.0396(18) 0.0018(14) 0.0172(15) -0.0071(14)
C10 0.0215(16) 0.0198(14) 0.0255(15) 0.0044(12) 0.0095(12) 0.0016(12)
C11 0.0137(14) 0.0255(15) 0.0246(14) -0.0027(12) 0.0099(12) -0.0041(12)
C12 0.0260(17) 0.0339(17) 0.0230(15) 0.0063(13) 0.0093(13) -0.0015(14)
C13 0.0308(18) 0.0387(19) 0.0201(14) -0.0069(14) 0.0087(13) -0.0060(15)
C14 0.0264(18) 0.0290(16) 0.0296(16) -0.0044(13) 0.0139(14) -0.0039(13)
C15 0.0127(15) 0.0264(15) 0.0260(15) -0.0016(12) 0.0096(12) -0.0038(12)
C16 0.0196(16) 0.0169(14) 0.0259(15) -0.0025(12) 0.0080(12) -0.0038(12)
C17 0.0195(16) 0.0255(16) 0.0307(16) 0.0005(13) 0.0073(13) 0.0028(13)
C18 0.0314(19) 0.0241(16) 0.0255(15) 0.0003(13) 0.0019(13) 0.0051(14)
C19 0.0325(19) 0.0312(17) 0.0237(15) 0.0029(13) 0.0144(14) -0.0009(14)
C20 0.0205(16) 0.0172(14) 0.0230(14) -0.0041(11) 0.0091(12) -0.0040(12)
O1 0.0211(12) 0.0335(12) 0.0303(11) -0.0023(9) 0.0075(9) -0.0012(9)
C21 0.0247(19) 0.043(2) 0.046(2) 0.0020(17) 0.0144(16) 0.0033(16)
O2 0.0210(11) 0.0335(12) 0.0253(10) 0.0056(9) 0.0056(9) -0.0030(9)
C22 0.031(2) 0.0346(19) 0.0422(19) 0.0005(16) 0.0080(15) 0.0010(15)
O3 0.0543(17) 0.0326(14) 0.0456(14) 0.0076(11) 0.0048(12) -0.0189(12)
C23 0.044(2) 0.041(2) 0.046(2) -0.0076(17) 0.0174(18) -0.0081(18)
O4 0.0309(14) 0.0511(15) 0.0420(13) 0.0060(12) 0.0210(11) 0.0064(12)
C24 0.033(2) 0.068(3) 0.048(2) 0.021(2) 0.0189(17) 0.0120(19)

loop_
_atom_type_symbol
_atom_type_description
_atom_type_scat_dispersion_real
_atom_type_scat_dispersion_imag
_atom_type_scat_source
C C 0.0033 0.0016 'International Tables Vol C Tables 4.2.6.8 and 6.1.1.4'
H H 0.0000 0.0000 'International Tables Vol C Tables 4.2.6.8 and 6.1.1.4'
N N 0.0061 0.0033 'International Tables Vol C Tables 4.2.6.8 and 6.1.1.4'
O O 0.0106 0.0060 'International Tables Vol C Tables 4.2.6.8 and 6.1.1.4'

loop_
_geom_angle_atom_site_label_1
_geom_angle_atom_site_label_2
_geom_angle_atom_site_label_3
_geom_angle
_geom_angle_site_symmetry_1
_geom_angle_site_symmetry_3
_geom_angle_publ_flag
C1 N1 C5 117.2(2) . . ?
C6 N2 C5 126.4(2) . . ?
C6 N2 H2A 116.6 . . ?
C5 N2 H2A 116.9 . . ?
C6 N3 C10 116.7(2) . . ?
C11 N4 C10 127.7(2) . . ?
C11 N4 H4A 116.3 . . ?
C10 N4 H4A 116.0 . . ?
C11 N5 C15 116.6(2) . . ?
C16 N6 C15 126.6(2) . . ?
C16 N6 H6A 116.5 . . ?
C15 N6 H6A 116.9 . . ?
C20 N7 C16 116.8(2) . . ?
C1 N8 C20 128.2(2) . . ?
C1 N8 H8A 116.0 . . ?
C20 N8 H8A 115.8 . . ?
N1 C1 N8 119.3(3) . . ?
N1 C1 C2 122.5(3) . . ?
N8 C1 C2 118.1(3) . . ?
C3 C2 C1 119.2(3) . . ?
C3 C2 H2B 120.4 . . ?
C1 C2 H2B 120.4 . . ?
C2 C3 C4 119.2(3) . . ?
C2 C3 H3A 120.4 . . ?
C4 C3 H3A 120.4 . . ?
C3 C4 C5 118.4(3) . . ?
C3 C4 H4B 120.8 . . ?
C5 C4 H4B 120.8 . . ?
N1 C5 C4 123.5(3) . . ?
N1 C5 N2 116.8(3) . . ?
C4 C5 N2 119.5(3) . . ?
N3 C6 N2 117.6(2) . . ?
N3 C6 C7 123.7(3) . . ?
N2 C6 C7 118.5(3) . . ?
C8 C7 C6 117.7(3) . . ?
C8 C7 H7A 121.1 . . ?
C6 C7 H7A 121.1 . . ?
C9 C8 C7 119.8(3) . . ?
C9 C8 H8B 120.1 . . ?
C7 C8 H8B 120.1 . . ?
C8 C9 C10 118.1(3) . . ?
C8 C9 H9A 121.0 . . ?
C10 C9 H9A 121.0 . . ?
N3 C10 C9 123.9(3) . . ?
N3 C10 N4 117.0(3) . . ?
C9 C10 N4 118.7(3) . . ?
N5 C11 N4 118.5(2) . . ?
N5 C11 C12 123.2(3) . . ?
N4 C11 C12 118.2(3) . . ?
C13 C12 C11 118.6(3) . . ?
C13 C12 H12A 120.7 . . ?
C11 C12 H12A 120.7 . . ?
C12 C13 C14 119.2(3) . . ?
C12 C13 H13A 120.4 . . ?
C14 C13 H13A 120.4 . . ?
C13 C14 C15 118.1(3) . . ?
C13 C14 H14A 120.9 . . ?
C15 C14 H14A 120.9 . . ?
N5 C15 C14 124.3(3) . . ?
N5 C15 N6 116.4(2) . . ?
C14 C15 N6 119.1(3) . . ?
N7 C16 N6 117.5(3) . . ?
N7 C16 C17 122.5(3) . . ?
N6 C16 C17 119.9(3) . . ?
C18 C17 C16 119.0(3) . . ?
C18 C17 H17A 120.5 . . ?
C16 C17 H17A 120.5 . . ?
C17 C18 C19 119.7(3) . . ?
C17 C18 H18A 120.1 . . ?
C19 C18 H18A 120.1 . . ?
C20 C19 C18 117.5(3) . . ?
C20 C19 H19A 121.2 . . ?
C18 C19 H19A 121.2 . . ?
N7 C20 C19 124.5(3) . . ?
N7 C20 N8 116.6(2) . . ?
C19 C20 N8 118.7(3) . . ?
C21 O1 H1 107.8 . . ?
O1 C21 H21A 109.5 . . ?
O1 C21 H21B 109.5 . . ?
H21A C21 H21B 109.5 . . ?
O1 C21 H21C 109.5 . . ?
H21A C21 H21C 109.5 . . ?
H21B C21 H21C 109.5 . . ?
C22 O2 H2 107.3 . . ?
O2 C22 H22A 109.5 . . ?
O2 C22 H22B 109.5 . . ?
H22A C22 H22B 109.5 . . ?
O2 C22 H22C 109.5 . . ?
H22A C22 H22C 109.5 . . ?
H22B C22 H22C 109.5 . . ?
C23 O3 H3 103.5 . . ?
O3 C23 H23A 109.5 . . ?
O3 C23 H23B 109.5 . . ?
H23A C23 H23B 109.5 . . ?
O3 C23 H23C 109.5 . . ?
H23A C23 H23C 109.5 . . ?
H23B C23 H23C 109.5 . . ?
C24 O4 H4 111.3 . . ?
O4 C24 H24A 109.5 . . ?
O4 C24 H24B 109.5 . . ?
H24A C24 H24B 109.5 . . ?
O4 C24 H24C 109.5 . . ?
H24A C24 H24C 109.5 . . ?
H24B C24 H24C 109.5 . . ?

loop_
_geom_bond_atom_site_label_1
_geom_bond_atom_site_label_2
_geom_bond_distance
_geom_bond_site_symmetry_2
_geom_bond_publ_flag
N1 C1 1.338(4) . ?
N1 C5 1.349(4) . ?
N2 C6 1.391(4) . ?
N2 C5 1.397(4) . ?
N2 H2A 0.8600 . ?
N3 C6 1.330(4) . ?
N3 C10 1.345(4) . ?
N4 C11 1.377(4) . ?
N4 C10 1.402(4) . ?
N4 H4A 0.8600 . ?
N5 C11 1.329(4) . ?
N5 C15 1.340(4) . ?
N6 C16 1.373(4) . ?
N6 C15 1.407(4) . ?
N6 H6A 0.8600 . ?
N7 C20 1.341(4) . ?
N7 C16 1.354(4) . ?
N8 C1 1.379(4) . ?
N8 C20 1.421(4) . ?
N8 H8A 0.8601 . ?
C1 C2 1.402(4) . ?
C2 C3 1.365(4) . ?
C2 H2B 0.9500 . ?
C3 C4 1.382(5) . ?
C3 H3A 0.9500 . ?
C4 C5 1.383(4) . ?
C4 H4B 0.9500 . ?
C6 C7 1.399(4) . ?
C7 C8 1.378(5) . ?
C7 H7A 0.9500 . ?
C8 C9 1.378(5) . ?
C8 H8B 0.9500 . ?
C9 C10 1.380(4) . ?
C9 H9A 0.9500 . ?
C11 C12 1.407(4) . ?
C12 C13 1.368(5) . ?
C12 H12A 0.9500 . ?
C13 C14 1.380(5) . ?
C13 H13A 0.9500 . ?
C14 C15 1.381(4) . ?
C14 H14A 0.9500 . ?
C16 C17 1.397(4) . ?
C17 C18 1.363(4) . ?
C17 H17A 0.9500 . ?
C18 C19 1.397(5) . ?
C18 H18A 0.9500 . ?
C19 C20 1.377(4) . ?
C19 H19A 0.9500 . ?
O1 C21 1.427(4) . ?
O1 H1 0.9500 . ?
C21 H21A 0.9800 . ?
C21 H21B 0.9800 . ?
C21 H21C 0.9800 . ?
O2 C22 1.420(4) . ?
O2 H2 0.9501 . ?
C22 H22A 0.9800 . ?
C22 H22B 0.9800 . ?
C22 H22C 0.9800 . ?
O3 C23 1.400(4) . ?
O3 H3 0.9499 . ?
C23 H23A 0.9800 . ?
C23 H23B 0.9800 . ?
C23 H23C 0.9800 . ?
O4 C24 1.411(4) . ?
O4 H4 0.9500 . ?
C24 H24A 0.9800 . ?
C24 H24B 0.9800 . ?
C24 H24C 0.9800 . ?

loop_
_geom_hbond_atom_site_label_D
_geom_hbond_atom_site_label_H
_geom_hbond_atom_site_label_A
_geom_hbond_distance_DH
_geom_hbond_distance_HA
_geom_hbond_distance_DA
_geom_hbond_angle_DHA
_geom_hbond_site_symmetry_A
N2 H2A O1 0.86 2.29 3.117(3) 162.5 3_645
N4 H4A O2 0.86 2.09 2.915(3) 160.3 1_655
N6 H6A O4 0.86 2.20 3.005(3) 155.1 2_644
N8 H8A O3 0.86 2.08 2.933(3) 174.3 1_545
O1 H1 N1 0.95 1.83 2.778(3) 173.4 .
O2 H2 N7 0.95 1.94 2.836(3) 157.0 2_554
O3 H3 O1 0.95 1.87 2.806(3) 169.6 3_645
O4 H4 O2 0.95 1.97 2.855(3) 153.5 .

loop_
_geom_torsion_atom_site_label_1
_geom_torsion_atom_site_label_2
_geom_torsion_atom_site_label_3
_geom_torsion_atom_site_label_4
_geom_torsion
_geom_torsion_site_symmetry_1
_geom_torsion_site_symmetry_2
_geom_torsion_site_symmetry_3
_geom_torsion_site_symmetry_4
_geom_torsion_publ_flag
C5 N1 C1 N8 -177.4(2) . . . . ?
C5 N1 C1 C2 -1.0(4) . . . . ?
C20 N8 C1 N1 -18.1(4) . . . . ?
C20 N8 C1 C2 165.4(3) . . . . ?
N1 C1 C2 C3 0.1(4) . . . . ?
N8 C1 C2 C3 176.5(3) . . . . ?
C1 C2 C3 C4 0.9(4) . . . . ?
C2 C3 C4 C5 -1.1(4) . . . . ?
C1 N1 C5 C4 0.9(4) . . . . ?
C1 N1 C5 N2 174.9(2) . . . . ?
C3 C4 C5 N1 0.2(4) . . . . ?
C3 C4 C5 N2 -173.7(3) . . . . ?
C6 N2 C5 N1 53.5(4) . . . . ?
C6 N2 C5 C4 -132.2(3) . . . . ?
C10 N3 C6 N2 175.5(2) . . . . ?
C10 N3 C6 C7 -0.1(4) . . . . ?
C5 N2 C6 N3 17.3(4) . . . . ?
C5 N2 C6 C7 -166.8(3) . . . . ?
N3 C6 C7 C8 -2.1(5) . . . . ?
N2 C6 C7 C8 -177.6(3) . . . . ?
C6 C7 C8 C9 1.9(5) . . . . ?
C7 C8 C9 C10 0.3(5) . . . . ?
C6 N3 C10 C9 2.5(4) . . . . ?
C6 N3 C10 N4 -170.2(2) . . . . ?
C8 C9 C10 N3 -2.6(5) . . . . ?
C8 C9 C10 N4 170.0(3) . . . . ?
C11 N4 C10 N3 -55.4(4) . . . . ?
C11 N4 C10 C9 131.4(3) . . . . ?
C15 N5 C11 N4 -174.0(3) . . . . ?
C15 N5 C11 C12 1.0(4) . . . . ?
C10 N4 C11 N5 -20.0(4) . . . . ?
C10 N4 C11 C12 164.8(3) . . . . ?
N5 C11 C12 C13 -1.1(5) . . . . ?
N4 C11 C12 C13 173.9(3) . . . . ?
C11 C12 C13 C14 0.5(5) . . . . ?
C12 C13 C14 C15 0.2(5) . . . . ?
C11 N5 C15 C14 -0.3(4) . . . . ?
C11 N5 C15 N6 174.4(2) . . . . ?
C13 C14 C15 N5 -0.3(5) . . . . ?
C13 C14 C15 N6 -174.8(3) . . . . ?
C16 N6 C15 N5 52.1(4) . . . . ?
C16 N6 C15 C14 -133.0(3) . . . . ?
C20 N7 C16 N6 174.4(2) . . . . ?
C20 N7 C16 C17 -2.0(4) . . . . ?
C15 N6 C16 N7 19.2(4) . . . . ?
C15 N6 C16 C17 -164.2(3) . . . . ?
N7 C16 C17 C18 1.4(4) . . . . ?
N6 C16 C17 C18 -174.9(3) . . . . ?
C16 C17 C18 C19 0.2(4) . . . . ?
C17 C18 C19 C20 -1.1(5) . . . . ?
C16 N7 C20 C19 1.0(4) . . . . ?
C16 N7 C20 N8 -173.0(2) . . . . ?
C18 C19 C20 N7 0.5(5) . . . . ?
C18 C19 C20 N8 174.4(3) . . . . ?
C1 N8 C20 N7 -56.1(4) . . . . ?
C1 N8 C20 C19 129.5(3) . . . . ?

loop_
_cod_related_entry_id
_cod_related_entry_database
_cod_related_entry_code
1 ChemSpider 30659088
